data_1553504
loop_
_publ_author_name
'Sun, Mengmeng'
'Sun, Suyan'
'Qiao, Huijie'
'Yang, Fan'
'Zhu, Yu'
'Kang, Jianxun'
'Wu, Yusheng'
'Wu, Yangjie'

_publ_section_title
;
 Silver(i)-promoted C5--H phosphonation of 8-aminoquinoline amides with
 H-phosphonates
;
_journal_issue 12
_journal_name_full 'Organic Chemistry Frontiers'
_journal_page_first 1646
_journal_paper_doi 10.1039/C6QO00379F
_journal_volume 3
_journal_year 2016
_chemical_formula_moiety 'C22 H25 N2 O4 P'
_chemical_formula_sum 'C22 H25 N2 O4 P'
_chemical_formula_weight 412.41
_space_group_crystal_system triclinic
_space_group_IT_number 2
_space_group_name_Hall '-P 1'
_space_group_name_H-M_alt 'P -1'
_atom_sites_solution_hydrogens geom
_atom_sites_solution_primary direct
_audit_creation_date 2016-03-09
_audit_creation_method
;
Olex2 1.2
(compiled 2016.02.19 svn.r3266 for OlexSys, GUI svn.r5155)
;
_audit_update_record
;
2016-04-16 deposited with the CCDC.
2016-09-19 downloaded from the CCDC.
;
_cell_angle_alpha 83.858(6)
_cell_angle_beta 86.228(6)
_cell_angle_gamma 67.922(6)
_cell_formula_units_Z 2
_cell_length_a 8.9115(7)
_cell_length_b 11.1099(7)
_cell_length_c 11.8272(9)
_cell_measurement_reflns_used 1848
_cell_measurement_temperature 291(2)
_cell_measurement_theta_max 23.6820
_cell_measurement_theta_min 3.8150
_cell_volume 1078.45(14)
_computing_cell_refinement 'CrysAlisPro 1.171.38.41k (Rigaku OD, 2015)'
_computing_data_collection 'CrysAlisPro 1.171.38.41k (Rigaku OD, 2015)'
_computing_data_reduction 'CrysAlisPro 1.171.38.41k (Rigaku OD, 2015)'
_computing_molecular_graphics 'Olex2 (Dolomanov et al., 2009)'
_computing_publication_material 'Olex2 (Dolomanov et al., 2009)'
_computing_structure_refinement 'ShelXL (Sheldrick, 2015)'
_computing_structure_solution 'ShelXT (Sheldrick, 2015)'
_diffrn_ambient_temperature 291.15
_diffrn_detector 'CCD plate'
_diffrn_detector_area_resol_mean 16.2312
_diffrn_detector_type Eos
_diffrn_measured_fraction_theta_full 0.998
_diffrn_measured_fraction_theta_max 0.998
_diffrn_measurement_details
;
List of Runs (angles in degrees, time in seconds):

  # Type    Start    End  Width  t~exp~   \w     \q     \k     \f   Frames
#--------------------------------------------------------------------------
  1  \w    -68.00 -17.00   1.00    1.50    --  -15.33 124.00 -21.00   51
  2  \w    -25.00  24.00   1.00    1.50    --  -15.33 -99.00 150.00   49
  3  \w      4.00  56.00   1.00    1.50    --   18.22 -99.00 -60.00   52
  4  \w     40.00  90.00   1.00    1.50    --   18.22 178.00-150.00   50
  5  \w    -51.00  35.00   1.00    1.50    --   18.22 -37.00-120.00   86
  6  \w    -24.00  88.00   1.00    1.50    --   18.22   0.00  90.00  112
;
_diffrn_measurement_device 'four-circle diffractometer'
_diffrn_measurement_device_type 'Xcalibur, Eos, Gemini'
_diffrn_measurement_method '\w scans'
_diffrn_orient_matrix_type 'CrysAlisPro convention (1999,Acta A55,543-557)'
_diffrn_orient_matrix_UB_11 0.0538544000
_diffrn_orient_matrix_UB_12 0.0184682000
_diffrn_orient_matrix_UB_13 0.0292442000
_diffrn_orient_matrix_UB_21 0.0382389000
_diffrn_orient_matrix_UB_22 0.0107591000
_diffrn_orient_matrix_UB_23 -0.0525178000
_diffrn_orient_matrix_UB_31 -0.0549609000
_diffrn_orient_matrix_UB_32 0.0657853000
_diffrn_orient_matrix_UB_33 -0.0052657000
_diffrn_radiation_monochromator graphite
_diffrn_radiation_probe x-ray
_diffrn_radiation_type MoK\a
_diffrn_radiation_wavelength 0.71073
_diffrn_reflns_av_R_equivalents 0.0373
_diffrn_reflns_av_unetI/netI 0.0592
_diffrn_reflns_Laue_measured_fraction_full 0.998
_diffrn_reflns_Laue_measured_fraction_max 0.998
_diffrn_reflns_limit_h_max 10
_diffrn_reflns_limit_h_min -11
_diffrn_reflns_limit_k_max 13
_diffrn_reflns_limit_k_min -13
_diffrn_reflns_limit_l_max 14
_diffrn_reflns_limit_l_min -14
_diffrn_reflns_number 8712
_diffrn_reflns_point_group_measured_fraction_full 0.998
_diffrn_reflns_point_group_measured_fraction_max 0.998
_diffrn_reflns_theta_full 26.000
_diffrn_reflns_theta_max 26.372
_diffrn_reflns_theta_min 3.466
_diffrn_source 'fine-focus sealed X-ray tube'
_diffrn_source_type 'Enhance (Mo) X-ray Source'
_exptl_absorpt_coefficient_mu 0.157
_exptl_absorpt_correction_T_max 1.00000
_exptl_absorpt_correction_T_min 0.63869
_exptl_absorpt_correction_type multi-scan
_exptl_absorpt_process_details
;
CrysAlisPro 1.171.38.41k (Rigaku Oxford Diffraction, 2015)
Empirical absorption correction using spherical harmonics,
 implemented in SCALE3 ABSPACK scaling algorithm.
;
_exptl_crystal_colour colourless
_exptl_crystal_colour_primary colourless
_exptl_crystal_density_diffrn 1.270
_exptl_crystal_description prism
_exptl_crystal_F_000 436
_exptl_crystal_size_max 0.21
_exptl_crystal_size_mid 0.18
_exptl_crystal_size_min 0.16
_refine_diff_density_max 0.622
_refine_diff_density_min -0.431
_refine_diff_density_rms 0.056
_refine_ls_extinction_method none
_refine_ls_goodness_of_fit_ref 1.054
_refine_ls_hydrogen_treatment constr
_refine_ls_matrix_type full
_refine_ls_number_parameters 293
_refine_ls_number_reflns 4383
_refine_ls_number_restraints 33
_refine_ls_restrained_S_all 1.065
_refine_ls_R_factor_all 0.1204
_refine_ls_R_factor_gt 0.0776
_refine_ls_shift/su_max 0.001
_refine_ls_shift/su_mean 0.000
_refine_ls_structure_factor_coef Fsqd
_refine_ls_weighting_details 'w=1/[\s^2^(Fo^2^)+(0.1137P)^2^+0.4525P] where P=(Fo^2^+2Fc^2^)/3'
_refine_ls_weighting_scheme calc
_refine_ls_wR_factor_gt 0.2075
_refine_ls_wR_factor_ref 0.2482
_reflns_Friedel_coverage 0.000
_reflns_number_gt 2628
_reflns_number_total 4383
_reflns_threshold_expression 'I > 2\s(I)'
_cod_data_source_file c6qo00379f2.cif
_cod_data_source_block 20160324
_cod_database_code 1553504
_chemical_oxdiff_formula C20H20N4O4P1
_shelx_space_group_comment
;
The symmetry employed for this shelxl refinement is uniquely defined
by the following loop, which should always be used as a source of
symmetry information in preference to the above space-group names.
They are only intended as comments.
;
_shelx_estimated_absorpt_t_max 0.975
_shelx_estimated_absorpt_t_min 0.968
_reflns_odcompleteness_completeness 99.77
_reflns_odcompleteness_iscentric 1
_reflns_odcompleteness_theta 26.32
_olex2_refinement_description
;
1. Fixed Uiso
 At 1.2 times of:
  All C(H) groups, All N(H) groups
 At 1.5 times of:
  All C(H,H,H) groups
2. Restrained distances
 C18-C19
 2.5 with sigma of 0.02
 C17A-C18A
 1.55 with sigma of 0.02
 C17A-C19A
 1.55 with sigma of 0.02
 C17-C18
 1.55 with sigma of 0.02
 C17-C19
 1.55 with sigma of 0.02
 C20-C22
 1.55 with sigma of 0.02
 O2-C17
 1.45 with sigma of 0.02
 O3A-C20A
 1.4 with sigma of 0.02
 P1-O3A
 1.55 with sigma of 0.02
3. Uiso/Uaniso restraints and constraints
Uanis(C19) \\sim Ueq, Uanis(C19A) \\sim Ueq, Uanis(C18) \\sim Ueq, Uanis(C18A)
\\sim Ueq: with sigma of 0.01 and sigma for terminal atoms of 0.02
Uanis(C21) = Uanis(C21A)
Uanis(C22) = Uanis(C22A)
Uanis(C20) = Uanis(C20A)
Uanis(C18) = Uanis(C18A)
Uanis(C17) = Uanis(C17A)
Uanis(C19) = Uanis(C19A)
Uanis(O3) = Uanis(O3A)
4. Others
 Sof(C20A)=Sof(H20A)=Sof(C21A)=Sof(H21D)=Sof(H21E)=Sof(H21F)=Sof(C22A)=
 Sof(H22D)=Sof(H22E)=Sof(H22F)=Sof(O3A)=1-FVAR(1)
 Sof(C20)=Sof(H20)=Sof(C21)=Sof(H21A)=Sof(H21B)=Sof(H21C)=Sof(C22)=Sof(H22A)=
 Sof(H22B)=Sof(H22C)=Sof(O3)=FVAR(1)
 Sof(C17A)=Sof(H17A)=Sof(C18A)=Sof(H18D)=Sof(H18E)=Sof(H18F)=Sof(C19A)=
 Sof(H19D)=Sof(H19E)=Sof(H19F)=1-FVAR(2)
 Sof(C17)=Sof(H17)=Sof(C18)=Sof(H18A)=Sof(H18B)=Sof(H18C)=Sof(C19)=Sof(H19A)=
 Sof(H19B)=Sof(H19C)=FVAR(2)
5.a Ternary CH refined with riding coordinates:
 C17(H17), C17A(H17A), C20(H20), C20A(H20A)
5.b Aromatic/amide H refined with riding coordinates:
 C2(H2), C3(H3), C7(H7), C8(H8), C9(H9), C12(H12), C13(H13), C14(H14),
 C15(H15), C16(H16), N2(H2A)
5.c Idealised Me refined as rotating group:
 C18(H18A,H18B,H18C), C18A(H18D,H18E,H18F), C19(H19A,H19B,H19C), C19A(H19D,
 H19E,H19F), C21(H21A,H21B,H21C), C21A(H21D,H21E,H21F), C22(H22A,H22B,H22C),
 C22A(H22D,H22E,H22F)
;
_shelx_shelxl_version_number 2014/7
_olex2_submission_special_instructions 'No special instructions were received'
_oxdiff_exptl_absorpt_empirical_details
;
Empirical correction (ABSPACK) includes:
- Absorption correction using spherical harmonics
- Frame scaling
;
_oxdiff_exptl_absorpt_empirical_full_max 1.244
_oxdiff_exptl_absorpt_empirical_full_min 0.797

loop_
_space_group_symop_operation_xyz
'x, y, z'
'-x, -y, -z'

loop_
_atom_site_label
_atom_site_type_symbol
_atom_site_fract_x
_atom_site_fract_y
_atom_site_fract_z
_atom_site_U_iso_or_equiv
_atom_site_adp_type
_atom_site_occupancy
_atom_site_site_symmetry_order
_atom_site_calc_flag
_atom_site_refinement_flags_posn
_atom_site_refinement_flags_adp
_atom_site_refinement_flags_occupancy
_atom_site_disorder_assembly
_atom_site_disorder_group
C1 C 0.8808(4) 0.7032(3) 0.6681(3) 0.0550(8) Uani 1 1 d . . . . .
C2 C 0.7838(4) 0.8150(3) 0.6073(3) 0.0660(10) Uani 1 1 d . . . . .
H2 H 0.7844 0.8945 0.6248 0.079 Uiso 1 1 calc R . . . .
C3 C 0.6848(4) 0.8154(3) 0.5209(3) 0.0664(10) Uani 1 1 d . . . . .
H3 H 0.6203 0.8939 0.4831 0.080 Uiso 1 1 calc R . . . .
C4 C 0.6822(4) 0.7002(3) 0.4912(3) 0.0575(9) Uani 1 1 d . . . . .
C5 C 0.7770(4) 0.5808(3) 0.5535(3) 0.0540(8) Uani 1 1 d . . . . .
C6 C 0.8781(4) 0.5805(3) 0.6404(3) 0.0530(8) Uani 1 1 d . . . . .
C7 C 0.9701(5) 0.4578(4) 0.6948(3) 0.0641(10) Uani 1 1 d . . . . .
H7 H 1.0402 0.4519 0.7519 0.077 Uiso 1 1 calc R . . . .
C8 C 0.9562(5) 0.3484(4) 0.6640(3) 0.0734(11) Uani 1 1 d . . . . .
H8 H 1.0156 0.2672 0.7001 0.088 Uiso 1 1 calc R . . . .
C9 C 0.8520(5) 0.3591(4) 0.5775(3) 0.0708(10) Uani 1 1 d . . . . .
H9 H 0.8438 0.2831 0.5577 0.085 Uiso 1 1 calc R . . . .
C10 C 0.4975(4) 0.7822(4) 0.3289(3) 0.0665(10) Uani 1 1 d . . . . .
C11 C 0.4254(4) 0.7358(4) 0.2404(3) 0.0618(9) Uani 1 1 d . . . . .
C12 C 0.2999(5) 0.8280(4) 0.1783(3) 0.0718(11) Uani 1 1 d . . . . .
H12 H 0.2625 0.9151 0.1932 0.086 Uiso 1 1 calc R . . . .
C13 C 0.2301(5) 0.7903(5) 0.0938(4) 0.0851(13) Uani 1 1 d . . . . .
H13 H 0.1455 0.8526 0.0529 0.102 Uiso 1 1 calc R . . . .
C14 C 0.2838(5) 0.6635(5) 0.0699(4) 0.0864(13) Uani 1 1 d . . . . .
H14 H 0.2368 0.6389 0.0130 0.104 Uiso 1 1 calc R . . . .
C15 C 0.4092(5) 0.5719(5) 0.1316(4) 0.0842(13) Uani 1 1 d . . . . .
H15 H 0.4461 0.4850 0.1160 0.101 Uiso 1 1 calc R . . . .
C16 C 0.4799(5) 0.6065(4) 0.2149(3) 0.0725(11) Uani 1 1 d . . . . .
H16 H 0.5649 0.5435 0.2549 0.087 Uiso 1 1 calc R . . . .
C17 C 0.798(2) 0.753(2) 0.9540(12) 0.089(3) Uani 0.505(7) 1 d D . P A 1
H17 H 0.8715 0.6645 0.9778 0.107 Uiso 0.505(7) 1 calc R . P A 1
C17A C 0.773(2) 0.745(2) 0.9211(13) 0.089(3) Uani 0.495(7) 1 d D . P A 2
H17A H 0.7757 0.6692 0.8841 0.107 Uiso 0.495(7) 1 calc R . P A 2
C18 C 0.6448(19) 0.7404(19) 0.9220(14) 0.163(5) Uani 0.505(7) 1 d D U P A 1
H18A H 0.5559 0.7920 0.9681 0.244 Uiso 0.505(7) 1 calc GR . P A 1
H18B H 0.6559 0.6506 0.9343 0.244 Uiso 0.505(7) 1 calc GR . P A 1
H18C H 0.6245 0.7703 0.8433 0.244 Uiso 0.505(7) 1 calc GR . P A 1
C18A C 0.6065(18) 0.8518(18) 0.9192(17) 0.163(5) Uani 0.495(7) 1 d D U P A 2
H18D H 0.6034 0.9165 0.9678 0.244 Uiso 0.495(7) 1 calc GR . P A 2
H18E H 0.5271 0.8153 0.9457 0.244 Uiso 0.495(7) 1 calc GR . P A 2
H18F H 0.5832 0.8912 0.8429 0.244 Uiso 0.495(7) 1 calc GR . P A 2
C19 C 0.7751(16) 0.8302(14) 1.0554(10) 0.130(3) Uani 0.505(7) 1 d D U P A 1
H19A H 0.8774 0.8320 1.0740 0.194 Uiso 0.505(7) 1 calc GR . P A 1
H19B H 0.7334 0.7900 1.1191 0.194 Uiso 0.505(7) 1 calc GR . P A 1
H19C H 0.7002 0.9177 1.0376 0.194 Uiso 0.505(7) 1 calc GR . P A 1
C19A C 0.8296(16) 0.7077(16) 1.0428(12) 0.130(3) Uani 0.495(7) 1 d D U P A 2
H19D H 0.9458 0.6720 1.0429 0.194 Uiso 0.495(7) 1 calc GR . P A 2
H19E H 0.7887 0.6439 1.0783 0.194 Uiso 0.495(7) 1 calc GR . P A 2
H19F H 0.7899 0.7838 1.0843 0.194 Uiso 0.495(7) 1 calc GR . P A 2
C20 C 1.2095(9) 0.8335(8) 0.7415(7) 0.0745(17) Uani 0.601(5) 1 d D . P B 1
H20 H 1.2413 0.7836 0.8153 0.089 Uiso 0.601(5) 1 calc R . P B 1
C20A C 1.1944(14) 0.8345(13) 0.6723(10) 0.0745(17) Uani 0.399(5) 1 d D . P B 2
H20A H 1.2275 0.7503 0.6402 0.089 Uiso 0.399(5) 1 calc R . P B 2
C21 C 1.3445(13) 0.7850(11) 0.6560(12) 0.138(3) Uani 0.601(5) 1 d . . P B 1
H21A H 1.3680 0.6945 0.6486 0.208 Uiso 0.601(5) 1 calc GR . P B 1
H21B H 1.4392 0.7954 0.6805 0.208 Uiso 0.601(5) 1 calc GR . P B 1
H21C H 1.3131 0.8341 0.5838 0.208 Uiso 0.601(5) 1 calc GR . P B 1
C21A C 1.1621(19) 0.9365(15) 0.5743(15) 0.138(3) Uani 0.399(5) 1 d . . P B 2
H21D H 1.0815 0.9305 0.5276 0.208 Uiso 0.399(5) 1 calc GR . P B 2
H21E H 1.2603 0.9235 0.5300 0.208 Uiso 0.399(5) 1 calc GR . P B 2
H21F H 1.1238 1.0213 0.6022 0.208 Uiso 0.399(5) 1 calc GR . P B 2
C22 C 1.1701(14) 0.9719(10) 0.7527(11) 0.143(3) Uani 0.601(5) 1 d D . P B 1
H22A H 1.1097 1.0228 0.6884 0.215 Uiso 0.601(5) 1 calc GR . P B 1
H22B H 1.2683 0.9878 0.7559 0.215 Uiso 0.601(5) 1 calc GR . P B 1
H22C H 1.1064 0.9959 0.8212 0.215 Uiso 0.601(5) 1 calc GR . P B 1
C22A C 1.326(2) 0.8271(19) 0.7441(19) 0.143(3) Uani 0.399(5) 1 d . . P B 2
H22D H 1.2855 0.8923 0.7973 0.215 Uiso 0.399(5) 1 calc GR . P B 2
H22E H 1.4107 0.8419 0.6972 0.215 Uiso 0.399(5) 1 calc GR . P B 2
H22F H 1.3684 0.7423 0.7848 0.215 Uiso 0.399(5) 1 calc GR . P B 2
N1 N 0.7645(4) 0.4701(3) 0.5220(2) 0.0641(8) Uani 1 1 d . . . . .
N2 N 0.5925(4) 0.6878(3) 0.4047(3) 0.0659(8) Uani 1 1 d . . . . .
H2A H 0.5977 0.6099 0.3980 0.079 Uiso 1 1 calc R . . . .
O1 O 1.1272(3) 0.6002(3) 0.8207(3) 0.0833(9) Uani 1 1 d . . . . .
O2 O 0.8824(3) 0.8020(2) 0.8656(2) 0.0706(7) Uani 1 1 d D . . . .
O3 O 1.0707(12) 0.8145(9) 0.7021(6) 0.077(2) Uani 0.601(5) 1 d . . P B 1
O3A O 1.0489(19) 0.8479(15) 0.7449(10) 0.077(2) Uani 0.399(5) 1 d D . P B 2
O4 O 0.4710(4) 0.8967(3) 0.3330(3) 0.1045(12) Uani 1 1 d . . . . .
P1 P 1.00333(11) 0.71925(10) 0.77459(8) 0.0611(4) Uani 1 1 d D . . . .

loop_
_atom_site_aniso_label
_atom_site_aniso_U_11
_atom_site_aniso_U_22
_atom_site_aniso_U_33
_atom_site_aniso_U_23
_atom_site_aniso_U_13
_atom_site_aniso_U_12
C1 0.0482(17) 0.059(2) 0.0494(19) -0.0077(15) -0.0008(15) -0.0096(15)
C2 0.061(2) 0.056(2) 0.073(2) -0.0140(17) -0.0123(19) -0.0085(17)
C3 0.062(2) 0.054(2) 0.070(2) -0.0058(17) -0.0192(19) -0.0033(17)
C4 0.0546(19) 0.057(2) 0.055(2) -0.0082(15) -0.0071(16) -0.0112(16)
C5 0.0537(18) 0.057(2) 0.0470(18) -0.0075(14) 0.0061(15) -0.0156(16)
C6 0.0455(17) 0.059(2) 0.0464(18) -0.0014(14) 0.0043(14) -0.0116(15)
C7 0.064(2) 0.067(2) 0.054(2) 0.0055(17) -0.0023(17) -0.0193(18)
C8 0.086(3) 0.058(2) 0.065(2) 0.0096(18) -0.002(2) -0.019(2)
C9 0.087(3) 0.058(2) 0.068(2) -0.0035(18) 0.004(2) -0.029(2)
C10 0.058(2) 0.064(2) 0.064(2) -0.0117(18) -0.0118(18) -0.0054(18)
C11 0.0512(18) 0.077(2) 0.053(2) -0.0085(17) -0.0018(16) -0.0177(18)
C12 0.061(2) 0.082(3) 0.064(2) 0.0046(19) -0.0128(19) -0.019(2)
C13 0.065(2) 0.116(4) 0.069(3) 0.009(3) -0.020(2) -0.030(3)
C14 0.075(3) 0.130(4) 0.066(3) -0.015(3) -0.008(2) -0.049(3)
C15 0.086(3) 0.098(3) 0.070(3) -0.026(2) -0.008(2) -0.029(3)
C16 0.060(2) 0.083(3) 0.065(2) -0.0186(19) -0.0086(19) -0.012(2)
C17 0.098(6) 0.119(5) 0.066(9) -0.040(6) 0.026(6) -0.055(4)
C17A 0.098(6) 0.119(5) 0.066(9) -0.040(6) 0.026(6) -0.055(4)
C18 0.120(7) 0.226(12) 0.174(8) -0.018(10) 0.029(6) -0.106(10)
C18A 0.120(7) 0.226(12) 0.174(8) -0.018(10) 0.029(6) -0.106(10)
C19 0.104(6) 0.176(8) 0.104(5) -0.014(7) -0.001(5) -0.047(7)
C19A 0.104(6) 0.176(8) 0.104(5) -0.014(7) -0.001(5) -0.047(7)
C20 0.073(3) 0.100(4) 0.066(4) 0.001(4) -0.009(4) -0.050(3)
C20A 0.073(3) 0.100(4) 0.066(4) 0.001(4) -0.009(4) -0.050(3)
C21 0.113(6) 0.143(7) 0.182(10) -0.050(7) 0.046(6) -0.073(6)
C21A 0.113(6) 0.143(7) 0.182(10) -0.050(7) 0.046(6) -0.073(6)
C22 0.133(8) 0.145(8) 0.174(10) -0.046(7) 0.005(7) -0.068(6)
C22A 0.133(8) 0.145(8) 0.174(10) -0.046(7) 0.005(7) -0.068(6)
N1 0.0743(19) 0.0595(18) 0.0573(18) -0.0063(14) 0.0009(15) -0.0238(15)
N2 0.0739(19) 0.0601(18) 0.0613(19) -0.0083(14) -0.0183(16) -0.0187(15)
O1 0.0675(16) 0.0827(19) 0.089(2) -0.0007(15) -0.0306(15) -0.0131(14)
O2 0.0708(16) 0.0820(17) 0.0671(17) -0.0120(13) 0.0003(13) -0.0366(14)
O3 0.063(3) 0.110(5) 0.068(5) 0.016(4) -0.012(4) -0.051(4)
O3A 0.063(3) 0.110(5) 0.068(5) 0.016(4) -0.012(4) -0.051(4)
O4 0.123(3) 0.0625(18) 0.111(3) -0.0102(16) -0.059(2) -0.0050(18)
P1 0.0480(5) 0.0758(7) 0.0599(6) -0.0001(5) -0.0058(4) -0.0242(5)

loop_
_atom_type_symbol
_atom_type_description
_atom_type_scat_dispersion_real
_atom_type_scat_dispersion_imag
_atom_type_scat_source
C C 0.0033 0.0016 'International Tables Vol C Tables 4.2.6.8 and 6.1.1.4'
H H 0.0000 0.0000 'International Tables Vol C Tables 4.2.6.8 and 6.1.1.4'
N N 0.0061 0.0033 'International Tables Vol C Tables 4.2.6.8 and 6.1.1.4'
O O 0.0106 0.0060 'International Tables Vol C Tables 4.2.6.8 and 6.1.1.4'
P P 0.1023 0.0942 'International Tables Vol C Tables 4.2.6.8 and 6.1.1.4'

loop_
_geom_angle_atom_site_label_1
_geom_angle_atom_site_label_2
_geom_angle_atom_site_label_3
_geom_angle
C2 C1 C6 117.8(3)
C2 C1 P1 117.8(3)
C6 C1 P1 124.4(2)
C1 C2 H2 118.3
C1 C2 C3 123.3(3)
C3 C2 H2 118.3
C2 C3 H3 119.9
C4 C3 C2 120.2(3)
C4 C3 H3 119.9
C3 C4 C5 119.1(3)
C3 C4 N2 125.5(3)
N2 C4 C5 115.4(3)
C6 C5 C4 120.6(3)
N1 C5 C4 116.0(3)
N1 C5 C6 123.4(3)
C5 C6 C1 119.0(3)
C7 C6 C1 124.6(3)
C7 C6 C5 116.4(3)
C6 C7 H7 120.0
C8 C7 C6 120.0(4)
C8 C7 H7 120.0
C7 C8 H8 120.4
C7 C8 C9 119.2(3)
C9 C8 H8 120.4
C8 C9 H9 117.9
N1 C9 C8 124.1(4)
N1 C9 H9 117.9
N2 C10 C11 115.7(3)
O4 C10 C11 121.7(3)
O4 C10 N2 122.7(3)
C12 C11 C10 117.7(3)
C12 C11 C16 118.5(4)
C16 C11 C10 123.7(3)
C11 C12 H12 120.0
C11 C12 C13 120.0(4)
C13 C12 H12 120.0
C12 C13 H13 119.5
C14 C13 C12 120.9(4)
C14 C13 H13 119.5
C13 C14 H14 120.5
C13 C14 C15 119.0(4)
C15 C14 H14 120.5
C14 C15 H15 119.4
C16 C15 C14 121.2(4)
C16 C15 H15 119.4
C11 C16 H16 119.8
C15 C16 C11 120.3(4)
C15 C16 H16 119.8
C18 C17 H17 105.8
C18 C17 C19 113.1(13)
C19 C17 H17 105.8
O2 C17 H17 105.8
O2 C17 C18 116.7(13)
O2 C17 C19 108.7(12)
C18A C17A H17A 111.9
C18A C17A C19A 109.6(13)
C19A C17A H17A 111.9
O2 C17A H17A 111.9
O2 C17A C18A 106.5(15)
O2 C17A C19A 104.5(12)
C17 C18 H18A 109.5
C17 C18 H18B 109.5
C17 C18 H18C 109.5
H18A C18 H18B 109.5
H18A C18 H18C 109.5
H18B C18 H18C 109.5
C17A C18A H18D 109.5
C17A C18A H18E 109.5
C17A C18A H18F 109.5
H18D C18A H18E 109.5
H18D C18A H18F 109.5
H18E C18A H18F 109.5
C17 C19 H19A 109.5
C17 C19 H19B 109.5
C17 C19 H19C 109.5
H19A C19 H19B 109.5
H19A C19 H19C 109.5
H19B C19 H19C 109.5
C17A C19A H19D 109.5
C17A C19A H19E 109.5
C17A C19A H19F 109.5
H19D C19A H19E 109.5
H19D C19A H19F 109.5
H19E C19A H19F 109.5
C21 C20 H20 109.6
C22 C20 H20 109.6
C22 C20 C21 110.4(8)
O3 C20 H20 109.6
O3 C20 C21 107.6(9)
O3 C20 C22 109.9(8)
C21A C20A H20A 106.8
C22A C20A H20A 106.8
C22A C20A C21A 114.2(12)
C22A C20A O3A 108.9(14)
O3A C20A H20A 106.8
O3A C20A C21A 112.8(12)
C20 C21 H21A 109.5
C20 C21 H21B 109.5
C20 C21 H21C 109.5
H21A C21 H21B 109.5
H21A C21 H21C 109.5
H21B C21 H21C 109.5
C20A C21A H21D 109.5
C20A C21A H21E 109.5
C20A C21A H21F 109.5
H21D C21A H21E 109.5
H21D C21A H21F 109.5
H21E C21A H21F 109.5
C20 C22 H22A 109.5
C20 C22 H22B 109.5
C20 C22 H22C 109.5
H22A C22 H22B 109.5
H22A C22 H22C 109.5
H22B C22 H22C 109.5
C20A C22A H22D 109.5
C20A C22A H22E 109.5
C20A C22A H22F 109.5
H22D C22A H22E 109.5
H22D C22A H22F 109.5
H22E C22A H22F 109.5
C9 N1 C5 116.9(3)
C4 N2 H2A 115.7
C10 N2 C4 128.7(3)
C10 N2 H2A 115.7
C17 O2 P1 125.6(8)
C17A O2 P1 115.2(7)
C20 O3 P1 118.9(7)
C20A O3A P1 117.6(10)
O1 P1 C1 116.48(17)
O1 P1 O2 114.92(17)
O1 P1 O3 114.1(4)
O1 P1 O3A 118.4(6)
O2 P1 C1 106.14(14)
O2 P1 O3A 84.5(4)
O3 P1 C1 97.3(3)
O3 P1 O2 106.0(3)
O3A P1 C1 111.5(5)

loop_
_geom_bond_atom_site_label_1
_geom_bond_atom_site_label_2
_geom_bond_distance
C1 C2 1.375(5)
C1 C6 1.444(5)
C1 P1 1.785(4)
C2 H2 0.9300
C2 C3 1.392(5)
C3 H3 0.9300
C3 C4 1.372(5)
C4 C5 1.431(4)
C4 N2 1.388(4)
C5 C6 1.410(5)
C5 N1 1.367(4)
C6 C7 1.409(5)
C7 H7 0.9300
C7 C8 1.357(5)
C8 H8 0.9300
C8 C9 1.392(6)
C9 H9 0.9300
C9 N1 1.316(4)
C10 C11 1.492(5)
C10 N2 1.361(4)
C10 O4 1.210(4)
C11 C12 1.388(5)
C11 C16 1.392(5)
C12 H12 0.9300
C12 C13 1.388(6)
C13 H13 0.9300
C13 C14 1.362(6)
C14 H14 0.9300
C14 C15 1.382(6)
C15 H15 0.9300
C15 C16 1.364(5)
C16 H16 0.9300
C17 H17 0.9800
C17 C18 1.497(15)
C17 C19 1.507(14)
C17 O2 1.429(16)
C17A H17A 0.9800
C17A C18A 1.513(17)
C17A C19A 1.520(14)
C17A O2 1.44(2)
C18 H18A 0.9600
C18 H18B 0.9600
C18 H18C 0.9600
C18A H18D 0.9600
C18A H18E 0.9600
C18A H18F 0.9600
C19 H19A 0.9600
C19 H19B 0.9600
C19 H19C 0.9600
C19A H19D 0.9600
C19A H19E 0.9600
C19A H19F 0.9600
C20 H20 0.9800
C20 C21 1.493(14)
C20 C22 1.461(11)
C20 O3 1.444(11)
C20A H20A 0.9800
C20A C21A 1.493(19)
C20A C22A 1.47(2)
C20A O3A 1.475(14)
C21 H21A 0.9600
C21 H21B 0.9600
C21 H21C 0.9600
C21A H21D 0.9600
C21A H21E 0.9600
C21A H21F 0.9600
C22 H22A 0.9600
C22 H22B 0.9600
C22 H22C 0.9600
C22A H22D 0.9600
C22A H22E 0.9600
C22A H22F 0.9600
N2 H2A 0.8600
O1 P1 1.447(3)
O2 P1 1.575(3)
O3 P1 1.559(8)
O3A P1 1.625(13)

loop_
_geom_hbond_atom_site_label_D
_geom_hbond_atom_site_label_H
_geom_hbond_atom_site_label_A
_geom_hbond_distance_DH
_geom_hbond_distance_HA
_geom_hbond_distance_DA
_geom_hbond_angle_DHA
_geom_hbond_site_symmetry_A
C2 H2 O4 0.93 2.63 3.274(5) 126.5 2_676
C3 H3 O4 0.93 2.28 2.867(4) 120.7 .
N2 H2A N1 0.86 2.20 2.626(4) 110.5 .

loop_
_geom_torsion_atom_site_label_1
_geom_torsion_atom_site_label_2
_geom_torsion_atom_site_label_3
_geom_torsion_atom_site_label_4
_geom_torsion
C1 C2 C3 C4 -1.0(6)
C1 C6 C7 C8 178.7(3)
C2 C1 C6 C5 -0.2(5)
C2 C1 C6 C7 -179.9(3)
C2 C1 P1 O1 -167.8(3)
C2 C1 P1 O2 62.8(3)
C2 C1 P1 O3 -46.2(4)
C2 C1 P1 O3A -27.6(6)
C2 C3 C4 C5 2.7(6)
C2 C3 C4 N2 -178.0(3)
C3 C4 C5 C6 -3.2(5)
C3 C4 C5 N1 177.8(3)
C3 C4 N2 C10 3.7(6)
C4 C5 C6 C1 1.9(5)
C4 C5 C6 C7 -178.3(3)
C4 C5 N1 C9 179.3(3)
C5 C4 N2 C10 -177.0(3)
C5 C6 C7 C8 -1.1(5)
C6 C1 C2 C3 -0.3(6)
C6 C1 P1 O1 11.4(4)
C6 C1 P1 O2 -118.0(3)
C6 C1 P1 O3 132.9(4)
C6 C1 P1 O3A 151.6(6)
C6 C5 N1 C9 0.4(5)
C6 C7 C8 C9 0.7(6)
C7 C8 C9 N1 0.3(6)
C8 C9 N1 C5 -0.8(6)
C10 C11 C12 C13 179.0(4)
C10 C11 C16 C15 -179.0(4)
C11 C10 N2 C4 176.0(3)
C11 C12 C13 C14 -0.5(7)
C12 C11 C16 C15 -0.9(6)
C12 C13 C14 C15 0.2(7)
C13 C14 C15 C16 -0.3(7)
C14 C15 C16 C11 0.7(7)
C16 C11 C12 C13 0.8(6)
C17 O2 P1 C1 80.3(9)
C17 O2 P1 O1 -49.9(9)
C17 O2 P1 O3 -176.9(9)
C17A O2 P1 C1 60.8(8)
C17A O2 P1 O1 -69.4(8)
C17A O2 P1 O3A 171.7(10)
C18 C17 O2 P1 -82.5(18)
C18A C17A O2 P1 -133.3(10)
C19 C17 O2 P1 148.2(9)
C19A C17A O2 P1 110.7(10)
C20 O3 P1 C1 -164.8(7)
C20 O3 P1 O1 -41.5(8)
C20 O3 P1 O2 86.0(7)
C20A O3A P1 C1 -87.2(12)
C20A O3A P1 O1 52.1(12)
C20A O3A P1 O2 167.6(11)
C21 C20 O3 P1 116.4(8)
C21A C20A O3A P1 129.0(12)
C22 C20 O3 P1 -123.4(8)
C22A C20A O3A P1 -103.0(14)
N1 C5 C6 C1 -179.2(3)
N1 C5 C6 C7 0.6(5)
N2 C4 C5 C6 177.5(3)
N2 C4 C5 N1 -1.5(5)
N2 C10 C11 C12 165.5(3)
N2 C10 C11 C16 -16.4(6)
O4 C10 C11 C12 -13.7(6)
O4 C10 C11 C16 164.5(4)
O4 C10 N2 C4 -4.9(7)
P1 C1 C2 C3 178.9(3)
P1 C1 C6 C5 -179.3(2)
P1 C1 C6 C7 0.9(5)
